data_1528510
loop_
_publ_author_name
'Garner, C.D.'
'Wallwork, S.C.'
'Sutton, D.'

_publ_section_title
;
 The crystal structures of anhydrous nitrates and their complexes. Part
 IV. Tin(IV) nitrate
;
_journal_name_full
;
Journal of the Chemical Society A: Inorganic, Physical, Theoretical (1966-1971)
;
_journal_page_first 1949
_journal_page_last 1954
_journal_volume 1967
_journal_year 1967
_chemical_formula_sum 'N4 O12 Sn'
_chemical_name_systematic 'Sn (N O3)4'
_space_group_IT_number 14
_symmetry_space_group_name_Hall '-P 2ybc'
_symmetry_space_group_name_H-M 'P 1 21/c 1'
_cell_angle_alpha 90
_cell_angle_beta 123.6
_cell_angle_gamma 90
_cell_formula_units_Z 4
_cell_length_a 7.8
_cell_length_b 13.85
_cell_length_c 10.23
_cell_volume 920.500
_citation_journal_id_ASTM JCSIAP
_cod_data_source_file Garner_JCSIAP_1967_335.cif
_cod_data_source_block N4O12Sn1
_cod_original_cell_volume 920.5004
_cod_original_formula_sum 'N4 O12 Sn1'
_cod_database_code 1528510

loop_
_symmetry_equiv_pos_as_xyz
x,y,z
-x,y+1/2,-z+1/2
-x,-y,-z
x,-y-1/2,z-1/2

loop_
_atom_site_label
_atom_site_type_symbol
_atom_site_fract_x
_atom_site_fract_y
_atom_site_fract_z
_atom_site_occupancy
_atom_site_U_iso_or_equiv
O3 O-2 0.6429 0.019 0.2521 1 0.0
O5 O-2 0.308 0.2847 -0.104 1 0.0
O1 O-2 0.3495 0.0825 0.1789 1 0.0
O6 O-2 0.5134 0.3936 0.0688 1 0.0
O8 O-2 0.0134 0.0389 -0.137 1 0.0
N2 N+5 0.3991 0.3258 0.0321 1 0.0
O10 O-2 -0.093 0.2592 -0.155 1 0.0
Sn1 Sn+4 0.1812 0.171 -0.035 1 0.0
O11 O-2 -0.012 0.1837 0.054 1 0.0
O4 O-2 0.3613 0.2847 0.1264 1 0.0
N4 N+5 -0.14 0.2417 -0.54 1 0.0
O12 O-2 -0.284 0.2757 -0.064 1 0.0
N3 N+5 -0.01 0.0503 -0.27 1 0.0
O7 O-2 0.0737 0.1308 -0.274 1 0.0
N1 N+5 0.4963 0.0648 0.1614 1 0.0
O2 O-2 0.4671 0.1033 0.036 1 0.0
O9 O-2 -0.099 -0.004 -0.374 1 0.0
